data_4025663
loop_
_publ_author_name
'Hidetsugu Tabata'
'Hiroyuki Suzuki'
'Kumi Akiba'
'Hideyo Takahashi'
'Hideaki Natsugari'

_publ_section_title
;
 Atropisomeric Properties of 7-, 8-, and 9-Membered-Ring Dibenzolactams:
 Conformation, Thermal Stability, and Chemical Reactivity
;
_journal_name_full 'Journal of Organic Chemistry'
_journal_page_first 5984
_journal_page_last 5993
_journal_paper_doi 10.1021/jo1013383
_journal_volume 75
_journal_year 2010
_chemical_absolute_configuration 'CHOOSE rm ad rmad syn or unk'
_chemical_formula_moiety 'C18 H19 N O '
_chemical_formula_sum 'C18 H19 N O'
_chemical_formula_weight 265.35
_space_group_IT_number 19
_symmetry_cell_setting orthorhombic
_symmetry_Int_Tables_number 19
_symmetry_space_group_name_Hall 'P 2ac 2ab'
_symmetry_space_group_name_H-M 'P 21 21 21'
_cell_angle_alpha 90.0000
_cell_angle_beta 90.0000
_cell_angle_gamma 90.0000
_cell_formula_units_Z 4
_cell_length_a 8.8513(3)
_cell_length_b 11.3404(3)
_cell_length_c 14.4414(5)
_cell_measurement_reflns_used 7933
_cell_measurement_temperature 173.1
_cell_measurement_theta_max 68.2
_cell_measurement_theta_min 3.1
_cell_volume 1449.59(8)
_computing_cell_refinement PROCESS-AUTO
_computing_data_collection PROCESS-AUTO
_computing_data_reduction CrystalStructure
_computing_publication_material 'CrystalStructure 3.8'
_computing_structure_refinement CRYSTALS
_computing_structure_solution SIR92
_diffrn_detector_area_resol_mean 10.00
_diffrn_measured_fraction_theta_full 0.999
_diffrn_measured_fraction_theta_max 0.999
_diffrn_measurement_device_type 'Rigaku RAXIS-RAPID'
_diffrn_measurement_method \w
_diffrn_radiation_type 'Cu K\a'
_diffrn_radiation_wavelength 1.54187
_diffrn_reflns_av_R_equivalents 0.047
_diffrn_reflns_limit_h_max 10
_diffrn_reflns_limit_h_min -10
_diffrn_reflns_limit_k_max 13
_diffrn_reflns_limit_k_min -13
_diffrn_reflns_limit_l_max 17
_diffrn_reflns_limit_l_min -17
_diffrn_reflns_number 15048
_diffrn_reflns_theta_full 68.25
_diffrn_reflns_theta_max 68.25
_exptl_absorpt_coefficient_mu 0.582
_exptl_absorpt_correction_T_max 0.916
_exptl_absorpt_correction_T_min 0.720
_exptl_absorpt_correction_type multi-scan
_exptl_absorpt_process_details
;
    Higashi, T. (1995). Program for Absorption Correction.
    Rigaku Corporation, Tokyo, Japan.
;
_exptl_crystal_colour colorless
_exptl_crystal_density_diffrn 1.216
_exptl_crystal_density_method 'not measured'
_exptl_crystal_description block
_exptl_crystal_F_000 568.00
_exptl_crystal_size_max 0.40
_exptl_crystal_size_mid 0.40
_exptl_crystal_size_min 0.15
_refine_diff_density_max 0.24
_refine_diff_density_min -0.20
_refine_ls_abs_structure_details 'Flack, H. D. (1983), Acta Cryst. A39, 876-881.  1118 Friedel Pairs'
_refine_ls_abs_structure_Flack -0.0(3)
_refine_ls_extinction_method none
_refine_ls_goodness_of_fit_ref 0.862
_refine_ls_hydrogen_treatment mixed
_refine_ls_number_parameters 246
_refine_ls_number_reflns 2664
_refine_ls_R_factor_gt 0.0344
_refine_ls_shift/su_max 0.0060
_refine_ls_structure_factor_coef Fsqd
_refine_ls_weighting_details 'w = 1/[0.7000\s(Fo^2^)]/(4Fo^2^)'
_refine_ls_weighting_scheme calc
_refine_ls_wR_factor_ref 0.0752
_reflns_number_gt 1917
_reflns_number_total 2664
_reflns_threshold_expression F^2^>2.0\s(F^2^)
_cod_data_source_file jo1013383_si_004.cif
_cod_data_source_block '_100527'
_cod_original_cell_volume 1449.58(8)
_cod_original_formula_sum 'C18 H19 N O '
_cod_database_code 4025663

loop_
_symmetry_equiv_pos_site_id
_symmetry_equiv_pos_as_xyz
1 +X,+Y,+Z
2 1/2+X,1/2-Y,-Z
3 -X,1/2+Y,1/2-Z
4 1/2-X,-Y,1/2+Z

loop_
_atom_site_label
_atom_site_type_symbol
_atom_site_fract_x
_atom_site_fract_y
_atom_site_fract_z
_atom_site_U_iso_or_equiv
_atom_site_adp_type
_atom_site_occupancy
_atom_site_symmetry_multiplicity
_atom_site_calc_flag
_atom_site_refinement_flags
_atom_site_disorder_assembly
_atom_site_disorder_group
O(1) O 0.57982(15) 0.06957(15) 0.92108(11) 0.0712(5) Uani 1.00 1 d . . .
N(1) N 0.81965(18) 0.12228(15) 0.88875(10) 0.0487(4) Uani 1.00 1 d . . .
C(1) C 0.8328(2) 0.11585(16) 0.69114(12) 0.0417(5) Uani 1.00 1 d . . .
C(2) C 0.7345(2) 0.02433(17) 0.66617(13) 0.0444(5) Uani 1.00 1 d . . .
C(3) C 0.6071(2) 0.0523(2) 0.61382(14) 0.0502(6) Uani 1.00 1 d . . .
C(4) C 0.5757(2) 0.1659(2) 0.58698(14) 0.0547(6) Uani 1.00 1 d . . .
C(5) C 0.6730(2) 0.2558(2) 0.61153(14) 0.0539(6) Uani 1.00 1 d . . .
C(6) C 0.8003(2) 0.23109(19) 0.66283(14) 0.0490(6) Uani 1.00 1 d . . .
C(7) C 0.9708(2) 0.09386(17) 0.74815(13) 0.0415(5) Uani 1.00 1 d . . .
C(8) C 1.1111(2) 0.07159(15) 0.70657(14) 0.0453(5) Uani 1.00 1 d . . .
C(9) C 1.2372(2) 0.05755(18) 0.76240(15) 0.0504(6) Uani 1.00 1 d . . .
C(10) C 1.2282(2) 0.06523(19) 0.85779(15) 0.0515(6) Uani 1.00 1 d . . .
C(11) C 1.0905(2) 0.08582(18) 0.89911(15) 0.0498(6) Uani 1.00 1 d . . .
C(12) C 0.9628(2) 0.09850(17) 0.84454(14) 0.0425(5) Uani 1.00 1 d . . .
C(13) C 0.7070(2) 0.0411(2) 0.89506(14) 0.0523(6) Uani 1.00 1 d . . .
C(14) C 0.7428(2) -0.0857(2) 0.87494(17) 0.0561(6) Uani 1.00 1 d . . .
C(15) C 0.6753(2) -0.1342(2) 0.78526(17) 0.0571(6) Uani 1.00 1 d . . .
C(16) C 0.7590(2) -0.10133(18) 0.69610(17) 0.0523(6) Uani 1.00 1 d . . .
C(17) C 1.1253(3) 0.0681(2) 0.60304(16) 0.0581(7) Uani 1.00 1 d . . .
C(18) C 0.7890(2) 0.2437(2) 0.91287(17) 0.0722(7) Uani 1.00 1 d . . .
H(1) H 0.537(2) -0.0139(16) 0.5984(13) 0.049(5) Uiso 1.00 1 c . . .
H(2) H 0.4877 0.1825 0.5516 0.065 Uiso 1.00 1 c R . .
H(3) H 0.656(2) 0.3384(19) 0.5906(13) 0.070(6) Uiso 1.00 1 c . . .
H(4) H 0.867(2) 0.2949(17) 0.6801(12) 0.054(5) Uiso 1.00 1 c . . .
H(5) H 1.336(2) 0.0426(16) 0.7337(11) 0.056(5) Uiso 1.00 1 c . . .
H(6) H 1.315(2) 0.0573(15) 0.8971(12) 0.049(5) Uiso 1.00 1 c . . .
H(7) H 1.083(2) 0.0926(16) 0.9697(14) 0.057(5) Uiso 1.00 1 c . . .
H(8) H 0.856(2) -0.1012(14) 0.8728(11) 0.044(5) Uiso 1.00 1 c . . .
H(9) H 0.704(2) -0.1278(17) 0.9272(14) 0.059(6) Uiso 1.00 1 c . . .
H(10) H 0.572(2) -0.1046(16) 0.7802(12) 0.051(5) Uiso 1.00 1 c . . .
H(11) H 0.672(2) -0.2227(18) 0.7895(13) 0.059(5) Uiso 1.00 1 c . . .
H(12) H 0.719(2) -0.1529(17) 0.6437(14) 0.055(5) Uiso 1.00 1 c . . .
H(13) H 0.868(2) -0.1184(16) 0.7051(13) 0.054(5) Uiso 1.00 1 c . . .
H(14) H 1.053(2) 0.014(2) 0.5740(17) 0.083(8) Uiso 1.00 1 c . . .
H(15) H 1.113(2) 0.151(2) 0.5776(15) 0.080(7) Uiso 1.00 1 c . . .
H(16) H 1.221(2) 0.0439(17) 0.5812(14) 0.058(6) Uiso 1.00 1 c . . .
H(17) H 0.7546 0.2857 0.8600 0.087 Uiso 1.00 1 c R . .
H(18) H 0.8787 0.2793 0.9357 0.087 Uiso 1.00 1 c R . .
H(19) H 0.7135 0.2455 0.9596 0.087 Uiso 1.00 1 c R . .

loop_
_atom_site_aniso_label
_atom_site_aniso_U_11
_atom_site_aniso_U_22
_atom_site_aniso_U_33
_atom_site_aniso_U_12
_atom_site_aniso_U_13
_atom_site_aniso_U_23
O(1) 0.0401(7) 0.0932(12) 0.0802(10) 0.0010(8) 0.0086(7) -0.0028(9)
N(1) 0.0423(9) 0.0546(10) 0.0492(9) -0.0003(8) 0.0074(8) -0.0067(8)
C(1) 0.0403(10) 0.0465(11) 0.0384(9) 0.0026(8) 0.0037(8) 0.0009(8)
C(2) 0.0441(11) 0.0487(11) 0.0403(10) 0.0001(9) 0.0036(8) -0.0047(8)
C(3) 0.0438(11) 0.0602(14) 0.0466(11) -0.0011(10) -0.0008(10) -0.0044(10)
C(4) 0.0459(11) 0.0729(15) 0.0453(12) 0.0097(11) -0.0050(10) 0.0014(11)
C(5) 0.0581(12) 0.0517(13) 0.0519(12) 0.0075(11) 0.0034(10) 0.0095(11)
C(6) 0.0512(12) 0.0462(12) 0.0495(12) 0.0012(10) 0.0006(10) 0.0011(9)
C(7) 0.0412(10) 0.0389(10) 0.0444(10) -0.0022(9) 0.0004(8) 0.0003(8)
C(8) 0.0455(10) 0.0413(10) 0.0491(11) -0.0006(9) 0.0031(10) 0.0028(9)
C(9) 0.0361(10) 0.0508(12) 0.0643(14) 0.0022(10) 0.0035(9) 0.0065(10)
C(10) 0.0416(11) 0.0546(13) 0.0584(13) -0.0064(10) -0.0068(10) 0.0107(10)
C(11) 0.0489(11) 0.0537(12) 0.0469(12) -0.0096(10) -0.0039(10) 0.0019(10)
C(12) 0.0392(10) 0.0413(11) 0.0469(11) -0.0040(9) 0.0008(9) -0.0008(9)
C(13) 0.0425(11) 0.0680(14) 0.0462(11) -0.0004(10) -0.0003(9) 0.0031(10)
C(14) 0.0431(12) 0.0616(14) 0.0635(14) -0.0058(11) -0.0014(10) 0.0171(11)
C(15) 0.0528(13) 0.0458(12) 0.0728(14) -0.0048(10) -0.0027(12) 0.0098(11)
C(16) 0.0521(12) 0.0447(11) 0.0602(13) 0.0008(10) -0.0038(11) -0.0024(10)
C(17) 0.0546(14) 0.0665(16) 0.0533(13) 0.0047(13) 0.0110(12) 0.0015(13)
C(18) 0.0710(15) 0.0693(15) 0.0764(16) 0.0027(13) 0.0138(13) -0.0209(14)

loop_
_atom_type_symbol
_atom_type_description
_atom_type_scat_dispersion_real
_atom_type_scat_dispersion_imag
_atom_type_scat_source
C C 0.018 0.009
;
International Tables for Crystallography
(1992, Vol. C, Tables 4.2.6.8 and 6.1.1.4)
;
H H 0.000 0.000
;
International Tables for Crystallography
(1992, Vol. C, Table 6.1.1.4)
;
O O 0.049 0.032
;
International Tables for Crystallography
(1992, Vol. C, Tables 4.2.6.8 and 6.1.1.4)
;
N N 0.031 0.018
;
International Tables for Crystallography
(1992, Vol. C, Tables 4.2.6.8 and 6.1.1.4)
;

loop_
_geom_angle_atom_site_label_1
_geom_angle_atom_site_label_2
_geom_angle_atom_site_label_3
_geom_angle
_geom_angle_publ_flag
_geom_angle_site_symmetry_1
_geom_angle_site_symmetry_2
_geom_angle_site_symmetry_3
C(12) N(1) C(13) 123.14(16) yes . . .
C(12) N(1) C(18) 116.66(16) yes . . .
C(13) N(1) C(18) 119.39(16) yes . . .
C(2) C(1) C(6) 119.27(17) yes . . .
C(2) C(1) C(7) 121.72(16) yes . . .
C(6) C(1) C(7) 119.01(16) yes . . .
C(1) C(2) C(3) 118.25(18) yes . . .
C(1) C(2) C(16) 122.54(17) yes . . .
C(3) C(2) C(16) 119.18(18) yes . . .
C(2) C(3) C(4) 121.99(19) yes . . .
C(3) C(4) C(5) 119.59(19) yes . . .
C(4) C(5) C(6) 119.9(2) yes . . .
C(1) C(6) C(5) 121.00(19) yes . . .
C(1) C(7) C(8) 121.21(16) yes . . .
C(1) C(7) C(12) 120.15(16) yes . . .
C(8) C(7) C(12) 118.61(17) yes . . .
C(7) C(8) C(9) 118.99(18) yes . . .
C(7) C(8) C(17) 120.34(18) yes . . .
C(9) C(8) C(17) 120.62(18) yes . . .
C(8) C(9) C(10) 121.74(19) yes . . .
C(9) C(10) C(11) 119.56(19) yes . . .
C(10) C(11) C(12) 119.55(19) yes . . .
N(1) C(12) C(7) 119.51(16) yes . . .
N(1) C(12) C(11) 118.92(17) yes . . .
C(7) C(12) C(11) 121.51(17) yes . . .
O(1) C(13) N(1) 120.9(2) yes . . .
O(1) C(13) C(14) 120.25(19) yes . . .
N(1) C(13) C(14) 118.71(17) yes . . .
C(13) C(14) C(15) 115.24(19) yes . . .
C(14) C(15) C(16) 115.83(19) yes . . .
C(2) C(16) C(15) 113.72(18) yes . . .
C(2) C(3) H(1) 117.0(11) no . . .
C(4) C(3) H(1) 120.9(10) no . . .
C(3) C(4) H(2) 120.2(2) no . . .
C(5) C(4) H(2) 120.2(2) no . . .
C(4) C(5) H(3) 121.5(11) no . . .
C(6) C(5) H(3) 118.6(12) no . . .
C(1) C(6) H(4) 119.9(11) no . . .
C(5) C(6) H(4) 119.1(11) no . . .
C(8) C(9) H(5) 119.3(10) no . . .
C(10) C(9) H(5) 118.9(10) no . . .
C(9) C(10) H(6) 122.5(10) no . . .
C(11) C(10) H(6) 117.9(10) no . . .
C(10) C(11) H(7) 120.2(10) no . . .
C(12) C(11) H(7) 120.3(10) no . . .
C(13) C(14) H(8) 112.3(9) no . . .
C(13) C(14) H(9) 104.5(12) no . . .
C(15) C(14) H(8) 107.3(9) no . . .
C(15) C(14) H(9) 110.5(11) no . . .
H(8) C(14) H(9) 106.7(14) no . . .
C(14) C(15) H(10) 107.8(11) no . . .
C(14) C(15) H(11) 108.5(11) no . . .
C(16) C(15) H(10) 107.8(11) no . . .
C(16) C(15) H(11) 107.8(10) no . . .
H(10) C(15) H(11) 108.9(15) no . . .
C(2) C(16) H(12) 106.2(11) no . . .
C(2) C(16) H(13) 111.3(10) no . . .
C(15) C(16) H(12) 108.5(11) no . . .
C(15) C(16) H(13) 108.2(11) no . . .
H(12) C(16) H(13) 108.8(15) no . . .
C(8) C(17) H(14) 112.8(14) no . . .
C(8) C(17) H(15) 109.1(12) no . . .
C(8) C(17) H(16) 114.5(12) no . . .
H(14) C(17) H(15) 110.6(19) no . . .
H(14) C(17) H(16) 105.4(19) no . . .
H(15) C(17) H(16) 104.2(18) no . . .
N(1) C(18) H(17) 110.1 no . . .
N(1) C(18) H(18) 109.4 no . . .
N(1) C(18) H(19) 108.9 no . . .
H(17) C(18) H(18) 109.5 no . . .
H(17) C(18) H(19) 109.5 no . . .
H(18) C(18) H(19) 109.5 no . . .

loop_
_geom_bond_atom_site_label_1
_geom_bond_atom_site_label_2
_geom_bond_distance
_geom_bond_publ_flag
_geom_bond_site_symmetry_1
_geom_bond_site_symmetry_2
O(1) C(13) 1.229(2) yes . .
N(1) C(12) 1.444(2) yes . .
N(1) C(13) 1.360(2) yes . .
N(1) C(18) 1.446(2) yes . .
C(1) C(2) 1.402(2) yes . .
C(1) C(6) 1.399(2) yes . .
C(1) C(7) 1.494(2) yes . .
C(2) C(3) 1.394(2) yes . .
C(2) C(16) 1.505(2) yes . .
C(3) C(4) 1.374(3) yes . .
C(4) C(5) 1.380(3) yes . .
C(5) C(6) 1.378(2) yes . .
C(7) C(8) 1.403(2) yes . .
C(7) C(12) 1.395(2) yes . .
C(8) C(9) 1.386(2) yes . .
C(8) C(17) 1.501(3) yes . .
C(9) C(10) 1.383(3) yes . .
C(10) C(11) 1.377(2) yes . .
C(11) C(12) 1.385(2) yes . .
C(13) C(14) 1.501(3) yes . .
C(14) C(15) 1.529(3) yes . .
C(15) C(16) 1.532(3) yes . .
C(3) H(1) 1.000(18) no . .
C(4) H(2) 0.950(2) no . .
C(5) H(3) 1.00(2) no . .
C(6) H(4) 0.967(19) no . .
C(9) H(5) 0.981(19) no . .
C(10) H(6) 0.959(18) no . .
C(11) H(7) 1.02(2) no . .
C(14) H(8) 1.016(19) no . .
C(14) H(9) 0.96(2) no . .
C(15) H(10) 0.978(18) no . .
C(15) H(11) 1.01(2) no . .
C(16) H(12) 1.020(19) no . .
C(16) H(13) 0.99(2) no . .
C(17) H(14) 0.98(2) no . .
C(17) H(15) 1.02(2) no . .
C(17) H(16) 0.95(2) no . .
C(18) H(17) 0.950 no . .
C(18) H(18) 0.950 no . .
C(18) H(19) 0.950 no . .

loop_
_geom_contact_atom_site_label_1
_geom_contact_atom_site_label_2
_geom_contact_distance
_geom_contact_publ_flag
_geom_contact_site_symmetry_1
_geom_contact_site_symmetry_2
O(1) N(1) 2.254(2) ? . .
O(1) C(10) 3.244(2) ? . 1_455
O(1) C(12) 3.581(2) ? . .
O(1) C(14) 2.372(2) ? . .
O(1) C(15) 3.147(2) ? . .
O(1) C(17) 3.555(2) ? . 4_655
O(1) C(18) 2.710(2) ? . .
N(1) O(1) 2.254(2) ? . .
N(1) C(1) 2.857(2) ? . .
N(1) C(2) 3.483(2) ? . .
N(1) C(6) 3.492(2) ? . .
N(1) C(7) 2.453(2) ? . .
N(1) C(11) 2.437(2) ? . .
N(1) C(14) 2.463(2) ? . .
N(1) C(15) 3.511(2) ? . .
C(1) N(1) 2.857(2) ? . .
C(1) C(3) 2.399(2) ? . .
C(1) C(4) 2.786(2) ? . .
C(1) C(5) 2.417(2) ? . .
C(1) C(8) 2.524(2) ? . .
C(1) C(12) 2.504(2) ? . .
C(1) C(13) 3.260(2) ? . .
C(1) C(14) 3.592(2) ? . .
C(1) C(15) 3.440(2) ? . .
C(1) C(16) 2.549(2) ? . .
C(1) C(17) 2.935(3) ? . .
C(1) C(18) 3.536(3) ? . .
C(2) N(1) 3.483(2) ? . .
C(2) C(4) 2.421(2) ? . .
C(2) C(5) 2.794(3) ? . .
C(2) C(6) 2.417(2) ? . .
C(2) C(7) 2.530(2) ? . .
C(2) C(8) 3.427(2) ? . .
C(2) C(12) 3.381(2) ? . .
C(2) C(13) 3.320(2) ? . .
C(2) C(14) 3.264(3) ? . .
C(2) C(15) 2.543(3) ? . .
C(3) C(1) 2.399(2) ? . .
C(3) C(5) 2.380(3) ? . .
C(3) C(6) 2.745(3) ? . .
C(3) C(15) 3.312(3) ? . .
C(3) C(16) 2.501(3) ? . .
C(4) C(1) 2.786(2) ? . .
C(4) C(2) 2.421(2) ? . .
C(4) C(6) 2.387(2) ? . .
C(4) C(14) 3.576(3) ? . 4_654
C(5) C(1) 2.417(2) ? . .
C(5) C(2) 2.794(3) ? . .
C(5) C(3) 2.380(3) ? . .
C(6) N(1) 3.492(2) ? . .
C(6) C(2) 2.417(2) ? . .
C(6) C(3) 2.745(3) ? . .
C(6) C(4) 2.387(2) ? . .
C(6) C(7) 2.493(2) ? . .
C(6) C(8) 3.353(2) ? . .
C(6) C(12) 3.349(2) ? . .
C(6) C(17) 3.527(3) ? . .
C(7) N(1) 2.453(2) ? . .
C(7) C(2) 2.530(2) ? . .
C(7) C(6) 2.493(2) ? . .
C(7) C(9) 2.402(2) ? . .
C(7) C(10) 2.793(2) ? . .
C(7) C(11) 2.425(2) ? . .
C(7) C(13) 3.211(2) ? . .
C(7) C(14) 3.402(3) ? . .
C(7) C(16) 2.997(2) ? . .
C(7) C(17) 2.519(3) ? . .
C(7) C(18) 3.337(3) ? . .
C(8) C(1) 2.524(2) ? . .
C(8) C(2) 3.427(2) ? . .
C(8) C(6) 3.353(2) ? . .
C(8) C(10) 2.418(2) ? . .
C(8) C(11) 2.791(2) ? . .
C(8) C(12) 2.406(2) ? . .
C(9) C(7) 2.402(2) ? . .
C(9) C(11) 2.385(3) ? . .
C(9) C(12) 2.742(2) ? . .
C(9) C(17) 2.508(3) ? . .
C(10) O(1) 3.244(2) ? . 1_655
C(10) C(7) 2.793(2) ? . .
C(10) C(8) 2.418(2) ? . .
C(10) C(12) 2.387(2) ? . .
C(11) N(1) 2.437(2) ? . .
C(11) C(7) 2.425(2) ? . .
C(11) C(8) 2.791(2) ? . .
C(11) C(9) 2.385(3) ? . .
C(11) C(13) 3.433(2) ? . .
C(11) C(18) 3.219(3) ? . .
C(12) O(1) 3.581(2) ? . .
C(12) C(1) 2.504(2) ? . .
C(12) C(2) 3.381(2) ? . .
C(12) C(6) 3.349(2) ? . .
C(12) C(8) 2.406(2) ? . .
C(12) C(9) 2.742(2) ? . .
C(12) C(10) 2.387(2) ? . .
C(12) C(13) 2.467(2) ? . .
C(12) C(14) 2.890(2) ? . .
C(12) C(18) 2.460(2) ? . .
C(13) C(1) 3.260(2) ? . .
C(13) C(2) 3.320(2) ? . .
C(13) C(7) 3.211(2) ? . .
C(13) C(11) 3.433(2) ? . .
C(13) C(12) 2.467(2) ? . .
C(13) C(15) 2.559(3) ? . .
C(13) C(16) 3.328(3) ? . .
C(13) C(18) 2.423(3) ? . .
C(14) O(1) 2.372(2) ? . .
C(14) N(1) 2.463(2) ? . .
C(14) C(1) 3.592(2) ? . .
C(14) C(2) 3.264(3) ? . .
C(14) C(4) 3.576(3) ? . 4_655
C(14) C(7) 3.402(3) ? . .
C(14) C(12) 2.890(2) ? . .
C(14) C(16) 2.593(3) ? . .
C(15) O(1) 3.147(2) ? . .
C(15) N(1) 3.511(2) ? . .
C(15) C(1) 3.440(2) ? . .
C(15) C(2) 2.543(3) ? . .
C(15) C(3) 3.312(3) ? . .
C(15) C(13) 2.559(3) ? . .
C(16) C(1) 2.549(2) ? . .
C(16) C(3) 2.501(3) ? . .
C(16) C(7) 2.997(2) ? . .
C(16) C(13) 3.328(3) ? . .
C(16) C(14) 2.593(3) ? . .
C(17) O(1) 3.555(2) ? . 4_654
C(17) C(1) 2.935(3) ? . .
C(17) C(6) 3.527(3) ? . .
C(17) C(7) 2.519(3) ? . .
C(17) C(9) 2.508(3) ? . .
C(18) O(1) 2.710(2) ? . .
C(18) C(1) 3.536(3) ? . .
C(18) C(7) 3.337(3) ? . .
C(18) C(11) 3.219(3) ? . .
C(18) C(12) 2.460(2) ? . .
C(18) C(13) 2.423(3) ? . .
O(1) H(3) 3.35(2) ? . 3_646
O(1) H(5) 3.477(18) ? . 1_455
O(1) H(6) 2.374(18) ? . 1_455
O(1) H(8) 3.194(18) ? . .
O(1) H(9) 2.496(19) ? . .
O(1) H(10) 2.837(18) ? . .
O(1) H(14) 2.68(2) ? . 4_655
O(1) H(17) 3.030 ? . .
O(1) H(18) 3.564 ? . .
O(1) H(18) 3.222 ? . 2_457
O(1) H(19) 2.385 ? . .
N(1) H(1) 3.506(18) ? . 4_655
N(1) H(7) 2.627(18) ? . .
N(1) H(8) 2.565(16) ? . .
N(1) H(9) 3.065(19) ? . .
N(1) H(17) 1.985 ? . .
N(1) H(18) 1.976 ? . .
N(1) H(19) 1.970 ? . .
C(1) H(1) 3.291(18) ? . .
C(1) H(3) 3.31(2) ? . .
C(1) H(4) 2.059(19) ? . .
C(1) H(12) 3.282(19) ? . .
C(1) H(13) 2.682(18) ? . .
C(1) H(14) 2.83(2) ? . .
C(1) H(15) 3.00(2) ? . .
C(1) H(17) 3.184 ? . .
C(2) H(1) 2.052(18) ? . .
C(2) H(2) 3.274(2) ? . .
C(2) H(4) 3.291(19) ? . .
C(2) H(8) 3.476(16) ? . .
C(2) H(10) 2.631(18) ? . .
C(2) H(11) 3.36(2) ? . .
C(2) H(12) 2.040(19) ? . .
C(2) H(13) 2.079(19) ? . .
C(2) H(14) 3.12(2) ? . .
C(3) H(2) 2.026(3) ? . .
C(3) H(3) 3.29(2) ? . .
C(3) H(5) 2.963(18) ? . 1_455
C(3) H(7) 3.140(19) ? . 4_654
C(3) H(8) 3.540(16) ? . 4_654
C(3) H(9) 3.283(19) ? . 4_654
C(3) H(10) 3.006(18) ? . .
C(3) H(12) 2.565(19) ? . .
C(3) H(13) 3.286(19) ? . .
C(3) H(16) 3.45(2) ? . 1_455
C(4) H(1) 2.074(19) ? . .
C(4) H(3) 2.08(2) ? . .
C(4) H(4) 3.255(19) ? . .
C(4) H(5) 3.310(18) ? . 1_455
C(4) H(8) 3.236(16) ? . 4_654
C(4) H(9) 3.414(19) ? . 3_656
C(4) H(9) 3.050(19) ? . 4_654
C(4) H(10) 3.487(18) ? . 3_656
C(4) H(11) 3.099(19) ? . 3_656
C(4) H(15) 3.17(2) ? . 2_456
C(4) H(16) 3.43(2) ? . 1_455
C(5) H(1) 3.292(19) ? . .
C(5) H(2) 2.032(3) ? . .
C(5) H(4) 2.032(19) ? . .
C(5) H(6) 3.423(18) ? . 3_756
C(5) H(9) 3.22(2) ? . 4_654
C(5) H(10) 3.106(18) ? . 3_656
C(5) H(11) 3.384(18) ? . 3_656
C(5) H(15) 2.98(2) ? . 2_456
C(6) H(2) 3.246(2) ? . .
C(6) H(3) 2.05(2) ? . .
C(6) H(9) 3.60(2) ? . 4_654
C(6) H(14) 3.56(2) ? . .
C(6) H(15) 3.16(2) ? . .
C(6) H(17) 2.942 ? . .
C(7) H(4) 2.647(19) ? . .
C(7) H(5) 3.289(19) ? . .
C(7) H(7) 3.35(2) ? . .
C(7) H(8) 3.029(17) ? . .
C(7) H(13) 2.648(18) ? . .
C(7) H(14) 2.77(2) ? . .
C(7) H(15) 2.84(2) ? . .
C(7) H(16) 3.33(2) ? . .
C(7) H(17) 3.318 ? . .
C(7) H(18) 3.525 ? . .
C(8) H(4) 3.350(19) ? . .
C(8) H(4) 3.545(19) ? . 3_746
C(8) H(5) 2.052(19) ? . .
C(8) H(6) 3.294(18) ? . .
C(8) H(11) 3.019(19) ? . 3_756
C(8) H(13) 3.048(19) ? . .
C(8) H(14) 2.09(2) ? . .
C(8) H(15) 2.07(2) ? . .
C(8) H(16) 2.08(2) ? . .
C(8) H(17) 3.584 ? . 3_746
C(9) H(3) 3.40(2) ? . 3_746
C(9) H(4) 3.227(19) ? . 3_746
C(9) H(6) 2.063(17) ? . .
C(9) H(7) 3.31(2) ? . .
C(9) H(10) 3.496(18) ? . 1_655
C(9) H(11) 2.72(2) ? . 3_756
C(9) H(12) 3.57(2) ? . 3_756
C(9) H(14) 3.21(2) ? . .
C(9) H(15) 3.07(2) ? . .
C(9) H(16) 2.63(2) ? . .
C(9) H(17) 3.554 ? . 3_746
C(10) H(3) 2.87(2) ? . 3_746
C(10) H(4) 3.226(19) ? . 3_746
C(10) H(5) 2.046(17) ? . .
C(10) H(7) 2.089(19) ? . .
C(10) H(11) 3.33(2) ? . 3_756
C(10) H(12) 3.231(19) ? . 3_756
C(10) H(16) 3.48(2) ? . 4_755
C(10) H(19) 3.403 ? . 2_557
C(11) H(1) 3.196(18) ? . 4_655
C(11) H(3) 3.60(2) ? . 3_746
C(11) H(4) 3.512(19) ? . 3_746
C(11) H(5) 3.265(18) ? . .
C(11) H(6) 2.013(18) ? . .
C(11) H(8) 2.993(18) ? . .
C(11) H(12) 3.465(19) ? . 3_756
C(11) H(16) 3.44(2) ? . 4_755
C(11) H(18) 2.934 ? . .
C(11) H(19) 3.002 ? . 2_557
C(12) H(4) 3.364(18) ? . .
C(12) H(6) 3.242(18) ? . .
C(12) H(7) 2.097(19) ? . .
C(12) H(8) 2.489(17) ? . .
C(12) H(13) 3.289(18) ? . .
C(12) H(17) 2.820 ? . .
C(12) H(18) 2.548 ? . .
C(12) H(19) 3.226 ? . .
C(13) H(6) 3.475(18) ? . 1_455
C(13) H(7) 3.545(18) ? . .
C(13) H(8) 2.108(17) ? . .
C(13) H(9) 1.971(19) ? . .
C(13) H(10) 2.630(18) ? . .
C(13) H(11) 3.37(2) ? . .
C(13) H(13) 3.581(19) ? . .
C(13) H(14) 3.52(2) ? . 4_655
C(13) H(17) 2.851 ? . .
C(13) H(18) 3.155 ? . .
C(13) H(19) 2.499 ? . .
C(14) H(2) 3.493(3) ? . 3_646
C(14) H(10) 2.052(18) ? . .
C(14) H(11) 2.079(19) ? . .
C(14) H(12) 3.43(2) ? . .
C(14) H(13) 2.716(19) ? . .
C(14) H(15) 3.32(2) ? . 3_746
C(15) H(1) 3.264(18) ? . .
C(15) H(2) 3.458(3) ? . 3_646
C(15) H(3) 3.45(2) ? . 3_646
C(15) H(8) 2.071(18) ? . .
C(15) H(9) 2.07(2) ? . .
C(15) H(12) 2.09(2) ? . .
C(15) H(13) 2.07(2) ? . .
C(16) H(1) 2.617(18) ? . .
C(16) H(8) 2.692(16) ? . .
C(16) H(9) 3.39(2) ? . .
C(16) H(10) 2.054(18) ? . .
C(16) H(11) 2.073(19) ? . .
C(16) H(14) 3.40(2) ? . .
C(17) H(2) 3.539(3) ? . 1_655
C(17) H(3) 3.00(2) ? . 2_556
C(17) H(5) 2.666(18) ? . .
C(17) H(6) 3.339(17) ? . 4_754
C(17) H(11) 3.353(19) ? . 3_756
C(17) H(13) 3.442(19) ? . .
C(17) H(17) 3.416 ? . 3_746
C(17) H(18) 3.322 ? . 3_746
C(18) H(4) 3.481(18) ? . .
C(18) H(6) 3.561(18) ? . 2_457
C(18) H(7) 3.220(18) ? . .
C(18) H(7) 3.107(19) ? . 2_457
C(18) H(12) 3.49(2) ? . 4_655
C(18) H(14) 3.38(2) ? . 3_756
C(18) H(16) 3.41(2) ? . 3_756
H(1) N(1) 3.506(18) ? . 4_654
H(1) C(1) 3.291(18) ? . .
H(1) C(2) 2.052(18) ? . .
H(1) C(4) 2.074(19) ? . .
H(1) C(5) 3.292(19) ? . .
H(1) C(11) 3.196(18) ? . 4_654
H(1) C(15) 3.264(18) ? . .
H(1) C(16) 2.617(18) ? . .
H(1) H(2) 2.366(19) ? . .
H(1) H(5) 2.72(2) ? . 1_455
H(1) H(7) 2.32(2) ? . 4_654
H(1) H(10) 2.84(2) ? . .
H(1) H(12) 2.35(2) ? . .
H(1) H(13) 3.52(2) ? . .
H(1) H(16) 2.88(2) ? . 1_455
H(1) H(17) 3.489 ? . 3_646
H(2) C(2) 3.274(2) ? . .
H(2) C(3) 2.026(3) ? . .
H(2) C(5) 2.032(3) ? . .
H(2) C(6) 3.246(2) ? . .
H(2) C(14) 3.493(3) ? . 3_656
H(2) C(15) 3.458(3) ? . 3_656
H(2) C(17) 3.539(3) ? . 1_455
H(2) H(1) 2.366(19) ? . .
H(2) H(3) 2.38(2) ? . .
H(2) H(3) 3.59(2) ? . 2_456
H(2) H(4) 3.522(18) ? . 2_456
H(2) H(5) 3.352(18) ? . 1_455
H(2) H(7) 3.395(19) ? . 4_654
H(2) H(8) 3.072(17) ? . 4_654
H(2) H(9) 2.759(19) ? . 3_656
H(2) H(9) 3.323(19) ? . 4_654
H(2) H(10) 3.465(18) ? . 3_656
H(2) H(11) 2.904(19) ? . 3_656
H(2) H(15) 3.36(2) ? . 1_455
H(2) H(15) 2.88(2) ? . 2_456
H(2) H(16) 2.86(2) ? . 1_455
H(3) O(1) 3.35(2) ? . 3_656
H(3) C(1) 3.31(2) ? . .
H(3) C(3) 3.29(2) ? . .
H(3) C(4) 2.08(2) ? . .
H(3) C(6) 2.05(2) ? . .
H(3) C(9) 3.40(2) ? . 3_756
H(3) C(10) 2.87(2) ? . 3_756
H(3) C(11) 3.60(2) ? . 3_756
H(3) C(15) 3.45(2) ? . 3_656
H(3) C(17) 3.00(2) ? . 2_456
H(3) H(2) 2.38(2) ? . .
H(3) H(2) 3.59(2) ? . 2_556
H(3) H(4) 2.33(2) ? . .
H(3) H(5) 3.44(2) ? . 3_756
H(3) H(6) 2.50(2) ? . 3_756
H(3) H(9) 3.22(2) ? . 3_656
H(3) H(9) 3.58(2) ? . 4_654
H(3) H(10) 2.82(2) ? . 3_656
H(3) H(11) 3.45(2) ? . 3_656
H(3) H(14) 3.05(3) ? . 2_456
H(3) H(15) 2.46(2) ? . 2_456
H(3) H(16) 2.88(2) ? . 2_456
H(4) C(1) 2.059(19) ? . .
H(4) C(2) 3.291(19) ? . .
H(4) C(4) 3.255(19) ? . .
H(4) C(5) 2.032(19) ? . .
H(4) C(7) 2.647(19) ? . .
H(4) C(8) 3.350(19) ? . .
H(4) C(8) 3.545(19) ? . 3_756
H(4) C(9) 3.227(19) ? . 3_756
H(4) C(10) 3.226(19) ? . 3_756
H(4) C(11) 3.512(19) ? . 3_756
H(4) C(12) 3.364(18) ? . .
H(4) C(18) 3.481(18) ? . .
H(4) H(2) 3.522(18) ? . 2_556
H(4) H(3) 2.33(2) ? . .
H(4) H(5) 3.56(2) ? . 3_756
H(4) H(6) 3.56(2) ? . 3_756
H(4) H(8) 2.83(2) ? . 3_756
H(4) H(13) 3.04(2) ? . 3_756
H(4) H(15) 3.10(3) ? . .
H(4) H(17) 2.785 ? . .
H(5) O(1) 3.477(18) ? . 1_655
H(5) C(3) 2.963(18) ? . 1_655
H(5) C(4) 3.310(18) ? . 1_655
H(5) C(7) 3.289(19) ? . .
H(5) C(8) 2.052(19) ? . .
H(5) C(10) 2.046(17) ? . .
H(5) C(11) 3.265(18) ? . .
H(5) C(17) 2.666(18) ? . .
H(5) H(1) 2.72(2) ? . 1_655
H(5) H(2) 3.352(18) ? . 1_655
H(5) H(3) 3.44(2) ? . 3_746
H(5) H(4) 3.56(2) ? . 3_746
H(5) H(6) 2.37(2) ? . .
H(5) H(10) 2.76(2) ? . 1_655
H(5) H(11) 2.68(2) ? . 3_756
H(5) H(14) 3.42(3) ? . .
H(5) H(15) 3.24(2) ? . .
H(5) H(16) 2.42(2) ? . .
H(5) H(17) 3.310 ? . 3_746
H(6) O(1) 2.374(18) ? . 1_655
H(6) C(5) 3.423(18) ? . 3_746
H(6) C(8) 3.294(18) ? . .
H(6) C(9) 2.063(17) ? . .
H(6) C(11) 2.013(18) ? . .
H(6) C(12) 3.242(18) ? . .
H(6) C(13) 3.475(18) ? . 1_655
H(6) C(17) 3.339(17) ? . 4_755
H(6) C(18) 3.561(18) ? . 2_557
H(6) H(3) 2.50(2) ? . 3_746
H(6) H(4) 3.56(2) ? . 3_746
H(6) H(5) 2.37(2) ? . .
H(6) H(7) 2.34(2) ? . .
H(6) H(10) 3.38(2) ? . 1_655
H(6) H(12) 3.35(2) ? . 3_756
H(6) H(14) 2.92(3) ? . 4_755
H(6) H(15) 3.58(2) ? . 4_755
H(6) H(16) 2.91(2) ? . 4_755
H(6) H(18) 3.096 ? . 2_557
H(6) H(19) 3.177 ? . 2_557
H(7) N(1) 2.627(18) ? . .
H(7) C(3) 3.140(19) ? . 4_655
H(7) C(7) 3.35(2) ? . .
H(7) C(9) 3.31(2) ? . .
H(7) C(10) 2.089(19) ? . .
H(7) C(12) 2.097(19) ? . .
H(7) C(13) 3.545(18) ? . .
H(7) C(18) 3.220(18) ? . .
H(7) C(18) 3.107(19) ? . 2_557
H(7) H(1) 2.32(2) ? . 4_655
H(7) H(2) 3.395(19) ? . 4_655
H(7) H(6) 2.34(2) ? . .
H(7) H(8) 3.29(2) ? . .
H(7) H(16) 2.83(2) ? . 4_755
H(7) H(17) 3.204 ? . 2_557
H(7) H(18) 2.826 ? . .
H(7) H(18) 3.292 ? . 2_557
H(7) H(19) 2.398 ? . 2_557
H(8) O(1) 3.194(18) ? . .
H(8) N(1) 2.565(16) ? . .
H(8) C(2) 3.476(16) ? . .
H(8) C(3) 3.540(16) ? . 4_655
H(8) C(4) 3.236(16) ? . 4_655
H(8) C(7) 3.029(17) ? . .
H(8) C(11) 2.993(18) ? . .
H(8) C(12) 2.489(17) ? . .
H(8) C(13) 2.108(17) ? . .
H(8) C(15) 2.071(18) ? . .
H(8) C(16) 2.692(16) ? . .
H(8) H(2) 3.072(17) ? . 4_655
H(8) H(4) 2.83(2) ? . 3_746
H(8) H(7) 3.29(2) ? . .
H(8) H(9) 1.58(2) ? . .
H(8) H(10) 2.85(2) ? . .
H(8) H(11) 2.44(2) ? . .
H(8) H(12) 3.57(2) ? . .
H(8) H(13) 2.43(2) ? . .
H(8) H(15) 2.91(3) ? . 3_746
H(9) O(1) 2.496(19) ? . .
H(9) N(1) 3.065(19) ? . .
H(9) C(3) 3.283(19) ? . 4_655
H(9) C(4) 3.414(19) ? . 3_646
H(9) C(4) 3.050(19) ? . 4_655
H(9) C(5) 3.22(2) ? . 4_655
H(9) C(6) 3.60(2) ? . 4_655
H(9) C(13) 1.971(19) ? . .
H(9) C(15) 2.07(2) ? . .
H(9) C(16) 3.39(2) ? . .
H(9) H(2) 2.759(19) ? . 3_646
H(9) H(2) 3.323(19) ? . 4_655
H(9) H(3) 3.22(2) ? . 3_646
H(9) H(3) 3.58(2) ? . 4_655
H(9) H(8) 1.58(2) ? . .
H(9) H(10) 2.44(2) ? . .
H(9) H(11) 2.28(2) ? . .
H(9) H(13) 3.52(2) ? . .
H(9) H(14) 3.37(3) ? . 4_655
H(9) H(15) 2.99(3) ? . 3_746
H(9) H(15) 3.56(3) ? . 4_655
H(10) O(1) 2.837(18) ? . .
H(10) C(2) 2.631(18) ? . .
H(10) C(3) 3.006(18) ? . .
H(10) C(4) 3.487(18) ? . 3_646
H(10) C(5) 3.106(18) ? . 3_646
H(10) C(9) 3.496(18) ? . 1_455
H(10) C(13) 2.630(18) ? . .
H(10) C(14) 2.052(18) ? . .
H(10) C(16) 2.054(18) ? . .
H(10) H(1) 2.84(2) ? . .
H(10) H(2) 3.465(18) ? . 3_646
H(10) H(3) 2.82(2) ? . 3_646
H(10) H(5) 2.76(2) ? . 1_455
H(10) H(6) 3.38(2) ? . 1_455
H(10) H(8) 2.85(2) ? . .
H(10) H(9) 2.44(2) ? . .
H(10) H(11) 1.61(2) ? . .
H(10) H(12) 2.43(2) ? . .
H(10) H(13) 2.84(2) ? . .
H(11) C(2) 3.36(2) ? . .
H(11) C(4) 3.099(19) ? . 3_646
H(11) C(5) 3.384(18) ? . 3_646
H(11) C(8) 3.019(19) ? . 3_746
H(11) C(9) 2.72(2) ? . 3_746
H(11) C(10) 3.33(2) ? . 3_746
H(11) C(13) 3.37(2) ? . .
H(11) C(14) 2.079(19) ? . .
H(11) C(16) 2.073(19) ? . .
H(11) C(17) 3.353(19) ? . 3_746
H(11) H(2) 2.904(19) ? . 3_646
H(11) H(3) 3.45(2) ? . 3_646
H(11) H(5) 2.68(2) ? . 3_746
H(11) H(8) 2.44(2) ? . .
H(11) H(9) 2.28(2) ? . .
H(11) H(10) 1.61(2) ? . .
H(11) H(12) 2.29(2) ? . .
H(11) H(13) 2.42(2) ? . .
H(11) H(15) 3.06(3) ? . 3_746
H(11) H(16) 3.37(2) ? . 3_746
H(12) C(1) 3.282(19) ? . .
H(12) C(2) 2.040(19) ? . .
H(12) C(3) 2.565(19) ? . .
H(12) C(9) 3.574(19) ? . 3_746
H(12) C(10) 3.231(19) ? . 3_746
H(12) C(11) 3.465(19) ? . 3_746
H(12) C(14) 3.43(2) ? . .
H(12) C(15) 2.09(2) ? . .
H(12) C(18) 3.49(2) ? . 4_654
H(12) H(1) 2.35(2) ? . .
H(12) H(6) 3.35(2) ? . 3_746
H(12) H(8) 3.57(2) ? . .
H(12) H(10) 2.43(2) ? . .
H(12) H(11) 2.29(2) ? . .
H(12) H(13) 1.63(2) ? . .
H(12) H(18) 3.439 ? . 4_654
H(12) H(19) 2.921 ? . 4_654
H(13) C(1) 2.682(18) ? . .
H(13) C(2) 2.079(19) ? . .
H(13) C(3) 3.286(19) ? . .
H(13) C(7) 2.648(18) ? . .
H(13) C(8) 3.048(19) ? . .
H(13) C(12) 3.289(18) ? . .
H(13) C(13) 3.581(19) ? . .
H(13) C(14) 2.716(19) ? . .
H(13) C(15) 2.07(2) ? . .
H(13) C(17) 3.442(19) ? . .
H(13) H(1) 3.52(2) ? . .
H(13) H(4) 3.04(2) ? . 3_746
H(13) H(8) 2.43(2) ? . .
H(13) H(9) 3.52(2) ? . .
H(13) H(10) 2.84(2) ? . .
H(13) H(11) 2.42(2) ? . .
H(13) H(12) 1.63(2) ? . .
H(13) H(14) 2.92(3) ? . .
H(13) H(18) 3.243 ? . 3_746
H(14) O(1) 2.68(2) ? . 4_654
H(14) C(1) 2.83(2) ? . .
H(14) C(2) 3.12(2) ? . .
H(14) C(6) 3.56(2) ? . .
H(14) C(7) 2.77(2) ? . .
H(14) C(8) 2.09(2) ? . .
H(14) C(9) 3.21(2) ? . .
H(14) C(13) 3.52(2) ? . 4_654
H(14) C(16) 3.40(2) ? . .
H(14) C(18) 3.38(2) ? . 3_746
H(14) H(3) 3.05(3) ? . 2_556
H(14) H(5) 3.42(3) ? . .
H(14) H(6) 2.92(3) ? . 4_754
H(14) H(9) 3.37(3) ? . 4_654
H(14) H(13) 2.92(3) ? . .
H(14) H(15) 1.64(3) ? . .
H(14) H(16) 1.53(3) ? . .
H(14) H(17) 3.244 ? . 3_746
H(14) H(18) 2.735 ? . 3_746
H(15) C(1) 3.00(2) ? . .
H(15) C(4) 3.17(2) ? . 2_556
H(15) C(5) 2.98(2) ? . 2_556
H(15) C(6) 3.16(2) ? . .
H(15) C(7) 2.84(2) ? . .
H(15) C(8) 2.07(2) ? . .
H(15) C(9) 3.07(2) ? . .
H(15) C(14) 3.32(2) ? . 3_756
H(15) H(2) 3.36(2) ? . 1_655
H(15) H(2) 2.88(2) ? . 2_556
H(15) H(3) 2.46(2) ? . 2_556
H(15) H(4) 3.10(3) ? . .
H(15) H(5) 3.24(2) ? . .
H(15) H(6) 3.58(2) ? . 4_754
H(15) H(8) 2.91(3) ? . 3_756
H(15) H(9) 2.99(3) ? . 3_756
H(15) H(9) 3.56(3) ? . 4_654
H(15) H(11) 3.06(3) ? . 3_756
H(15) H(14) 1.64(3) ? . .
H(15) H(16) 1.55(3) ? . .
H(16) C(3) 3.45(2) ? . 1_655
H(16) C(4) 3.43(2) ? . 1_655
H(16) C(7) 3.33(2) ? . .
H(16) C(8) 2.08(2) ? . .
H(16) C(9) 2.63(2) ? . .
H(16) C(10) 3.48(2) ? . 4_754
H(16) C(11) 3.44(2) ? . 4_754
H(16) C(18) 3.41(2) ? . 3_746
H(16) H(1) 2.88(2) ? . 1_655
H(16) H(2) 2.86(2) ? . 1_655
H(16) H(3) 2.88(2) ? . 2_556
H(16) H(5) 2.42(2) ? . .
H(16) H(6) 2.91(2) ? . 4_754
H(16) H(7) 2.83(2) ? . 4_754
H(16) H(11) 3.37(2) ? . 3_756
H(16) H(14) 1.53(3) ? . .
H(16) H(15) 1.55(3) ? . .
H(16) H(17) 3.055 ? . 3_746
H(16) H(18) 3.137 ? . 3_746
H(16) H(19) 3.482 ? . 3_746
H(17) O(1) 3.030 ? . .
H(17) N(1) 1.985 ? . .
H(17) C(1) 3.184 ? . .
H(17) C(6) 2.942 ? . .
H(17) C(7) 3.318 ? . .
H(17) C(8) 3.584 ? . 3_756
H(17) C(9) 3.554 ? . 3_756
H(17) C(12) 2.820 ? . .
H(17) C(13) 2.851 ? . .
H(17) C(17) 3.416 ? . 3_756
H(17) H(1) 3.489 ? . 3_656
H(17) H(4) 2.785 ? . .
H(17) H(5) 3.310 ? . 3_756
H(17) H(7) 3.204 ? . 2_457
H(17) H(14) 3.244 ? . 3_756
H(17) H(16) 3.055 ? . 3_756
H(17) H(18) 1.551 ? . .
H(17) H(19) 1.551 ? . .
H(18) O(1) 3.564 ? . .
H(18) O(1) 3.222 ? . 2_557
H(18) N(1) 1.976 ? . .
H(18) C(7) 3.525 ? . .
H(18) C(11) 2.934 ? . .
H(18) C(12) 2.548 ? . .
H(18) C(13) 3.155 ? . .
H(18) C(17) 3.322 ? . 3_756
H(18) H(6) 3.096 ? . 2_457
H(18) H(7) 2.826 ? . .
H(18) H(7) 3.292 ? . 2_457
H(18) H(12) 3.439 ? . 4_655
H(18) H(13) 3.243 ? . 3_756
H(18) H(14) 2.735 ? . 3_756
H(18) H(16) 3.137 ? . 3_756
H(18) H(17) 1.551 ? . .
H(18) H(19) 1.551 ? . .
H(18) H(19) 3.339 ? . 2_557
H(19) O(1) 2.385 ? . .
H(19) N(1) 1.970 ? . .
H(19) C(10) 3.403 ? . 2_457
H(19) C(11) 3.002 ? . 2_457
H(19) C(12) 3.226 ? . .
H(19) C(13) 2.499 ? . .
H(19) H(6) 3.177 ? . 2_457
H(19) H(7) 2.398 ? . 2_457
H(19) H(12) 2.921 ? . 4_655
H(19) H(16) 3.482 ? . 3_756
H(19) H(17) 1.551 ? . .
H(19) H(18) 1.551 ? . .
H(19) H(18) 3.339 ? . 2_457

loop_
_geom_torsion_atom_site_label_1
_geom_torsion_atom_site_label_2
_geom_torsion_atom_site_label_3
_geom_torsion_atom_site_label_4
_geom_torsion
_geom_torsion_publ_flag
_geom_torsion_site_symmetry_1
_geom_torsion_site_symmetry_2
_geom_torsion_site_symmetry_3
_geom_torsion_site_symmetry_4
C(12) N(1) C(13) O(1) -169.45(18) ? . . . .
C(12) N(1) C(13) C(14) 14.1(2) ? . . . .
C(13) N(1) C(12) C(7) 74.8(2) ? . . . .
C(13) N(1) C(12) C(11) -107.9(2) ? . . . .
C(18) N(1) C(12) C(7) -94.8(2) ? . . . .
C(18) N(1) C(12) C(11) 82.5(2) ? . . . .
C(18) N(1) C(13) O(1) -0.1(2) ? . . . .
C(18) N(1) C(13) C(14) -176.59(18) ? . . . .
C(2) C(1) C(6) C(5) 0.5(2) ? . . . .
C(6) C(1) C(2) C(3) -0.1(2) ? . . . .
C(6) C(1) C(2) C(16) -178.23(18) ? . . . .
C(2) C(1) C(7) C(8) 92.7(2) ? . . . .
C(2) C(1) C(7) C(12) -89.2(2) ? . . . .
C(7) C(1) C(2) C(3) 179.23(17) ? . . . .
C(7) C(1) C(2) C(16) 1.1(2) ? . . . .
C(6) C(1) C(7) C(8) -88.0(2) ? . . . .
C(6) C(1) C(7) C(12) 90.2(2) ? . . . .
C(7) C(1) C(6) C(5) -178.89(18) ? . . . .
C(1) C(2) C(3) C(4) -0.4(2) ? . . . .
C(1) C(2) C(16) C(15) 93.6(2) ? . . . .
C(3) C(2) C(16) C(15) -84.5(2) ? . . . .
C(16) C(2) C(3) C(4) 177.80(19) ? . . . .
C(2) C(3) C(4) C(5) 0.5(3) ? . . . .
C(3) C(4) C(5) C(6) -0.2(3) ? . . . .
C(4) C(5) C(6) C(1) -0.3(3) ? . . . .
C(1) C(7) C(8) C(9) 176.82(17) ? . . . .
C(1) C(7) C(8) C(17) -0.7(2) ? . . . .
C(1) C(7) C(12) N(1) 1.3(2) ? . . . .
C(1) C(7) C(12) C(11) -175.92(18) ? . . . .
C(8) C(7) C(12) N(1) 179.49(16) ? . . . .
C(8) C(7) C(12) C(11) 2.3(2) ? . . . .
C(12) C(7) C(8) C(9) -1.4(2) ? . . . .
C(12) C(7) C(8) C(17) -178.88(19) ? . . . .
C(7) C(8) C(9) C(10) -0.2(2) ? . . . .
C(17) C(8) C(9) C(10) 177.3(2) ? . . . .
C(8) C(9) C(10) C(11) 0.9(3) ? . . . .
C(9) C(10) C(11) C(12) 0.0(2) ? . . . .
C(10) C(11) C(12) N(1) -178.84(18) ? . . . .
C(10) C(11) C(12) C(7) -1.6(3) ? . . . .
O(1) C(13) C(14) C(15) 73.7(2) ? . . . .
N(1) C(13) C(14) C(15) -109.8(2) ? . . . .
C(13) C(14) C(15) C(16) 79.1(2) ? . . . .
C(14) C(15) C(16) C(2) -74.8(2) ? . . . .

loop_
_cod_related_entry_id
_cod_related_entry_database
_cod_related_entry_code
1 ChemSpider 30659261
